data_4073466
loop_
_publ_author_name
'Green, Shaun P.'
'Jones, Cameron'
'Mills, David P.'
'Stasch, Andreas'

_publ_section_title
;
 Group 9 and 11 Metal(I) Gallyl Complexes Stabilized by N-Heterocyclic
 Carbene Coordination: First Structural Characterization of
 Ga-M (M = Cu or Ag) Bonds
;
_journal_issue 14
_journal_name_full Organometallics
_journal_page_first 3424
_journal_paper_doi 10.1021/om700345m
_journal_volume 26
_journal_year 2007
_chemical_formula_sum 'C57 H82 Cu Ga N4 O'
_chemical_formula_weight 972.53
_chemical_name_systematic
; 
 ? 
;
_space_group_IT_number 19
_symmetry_cell_setting orthorhombic
_symmetry_space_group_name_Hall 'P 2ac 2ab'
_symmetry_space_group_name_H-M 'P 21 21 21'
_atom_sites_solution_hydrogens geom
_atom_sites_solution_primary direct
_atom_sites_solution_secondary difmap
_audit_creation_method SHELXL-97
_cell_angle_alpha 90.00
_cell_angle_beta 90.00
_cell_angle_gamma 90.00
_cell_formula_units_Z 4
_cell_length_a 12.249(2)
_cell_length_b 19.506(4)
_cell_length_c 23.836(5)
_cell_measurement_temperature 150(2)
_cell_volume 5695.1(19)
_computing_structure_refinement 'SHELXL-97 (Sheldrick, 1997)'
_computing_structure_solution 'SHELXS-97 (Sheldrick, 1990)'
_diffrn_ambient_temperature 150(2)
_diffrn_measured_fraction_theta_full 0.996
_diffrn_measured_fraction_theta_max 0.996
_diffrn_measurement_device_type 'Nonius Kappa CCD'
_diffrn_radiation_monochromator graphite
_diffrn_radiation_source 'fine-focus sealed tube'
_diffrn_radiation_type MoK\a
_diffrn_radiation_wavelength 0.71073
_diffrn_reflns_av_R_equivalents 0.0372
_diffrn_reflns_av_sigmaI/netI 0.0416
_diffrn_reflns_limit_h_max 13
_diffrn_reflns_limit_h_min -15
_diffrn_reflns_limit_k_max 23
_diffrn_reflns_limit_k_min -24
_diffrn_reflns_limit_l_max 27
_diffrn_reflns_limit_l_min -29
_diffrn_reflns_number 32725
_diffrn_reflns_theta_full 26.00
_diffrn_reflns_theta_max 26.00
_diffrn_reflns_theta_min 3.06
_exptl_absorpt_coefficient_mu 0.885
_exptl_absorpt_correction_T_max 0.878
_exptl_absorpt_correction_T_min 0.777
_exptl_absorpt_correction_type multi-scan
_exptl_absorpt_process_details 'Sortav (Blessing, 1995)'
_exptl_crystal_colour yellow
_exptl_crystal_density_diffrn 1.134
_exptl_crystal_density_method 'not measured'
_exptl_crystal_description block
_exptl_crystal_F_000 2080
_exptl_crystal_size_max 0.30
_exptl_crystal_size_mid 0.20
_exptl_crystal_size_min 0.15
_refine_diff_density_max 0.447
_refine_diff_density_min -0.294
_refine_diff_density_rms 0.044
_refine_ls_abs_structure_details 'Flack H D (1983), Acta Cryst. A39, 876-881'
_refine_ls_abs_structure_Flack 0.002(8)
_refine_ls_extinction_method none
_refine_ls_goodness_of_fit_ref 1.029
_refine_ls_hydrogen_treatment constr
_refine_ls_matrix_type full
_refine_ls_number_parameters 617
_refine_ls_number_reflns 11148
_refine_ls_number_restraints 46
_refine_ls_restrained_S_all 1.057
_refine_ls_R_factor_all 0.0434
_refine_ls_R_factor_gt 0.0339
_refine_ls_shift/su_max 0.002
_refine_ls_shift/su_mean 0.000
_refine_ls_structure_factor_coef Fsqd
_refine_ls_weighting_details 'calc w=1/[\s^2^(Fo^2^)+(0.0316P)^2^+2.1569P] where P=(Fo^2^+2Fc^2^)/3'
_refine_ls_weighting_scheme calc
_refine_ls_wR_factor_gt 0.0748
_refine_ls_wR_factor_ref 0.0792
_reflns_number_gt 9879
_reflns_number_total 11148
_reflns_threshold_expression >2sigma(I)
_cod_data_source_file om700345m-file001.cif
_cod_data_source_block compound7
_cod_original_cell_volume 5695(2)
_cod_original_sg_symbol_H-M P2(1)2(1)2(1)
_cod_database_code 4073466

loop_
_symmetry_equiv_pos_as_xyz
'x, y, z'
'-x+1/2, -y, z+1/2'
'x+1/2, -y+1/2, -z'
'-x, y+1/2, -z+1/2'

loop_
_atom_site_label
_atom_site_type_symbol
_atom_site_fract_x
_atom_site_fract_y
_atom_site_fract_z
_atom_site_U_iso_or_equiv
_atom_site_adp_type
_atom_site_occupancy
_atom_site_symmetry_multiplicity
_atom_site_calc_flag
_atom_site_refinement_flags
_atom_site_disorder_assembly
_atom_site_disorder_group
Ga1 Ga 0.24362(2) 0.974833(13) 0.888259(12) 0.02867(7) Uani 1 1 d . . .
Cu1 Cu 0.07373(2) 1.021293(16) 0.878869(13) 0.02889(8) Uani 1 1 d . . .
O1 O 0.4963(2) 0.87895(14) 0.69586(10) 0.0654(7) Uani 1 1 d . . .
N1 N 0.39314(16) 0.99778(9) 0.88185(10) 0.0304(5) Uani 1 1 d . . .
C1 C 0.4589(2) 0.94336(13) 0.89830(12) 0.0365(7) Uani 1 1 d . . .
H1 H 0.5362 0.9469 0.8988 0.044 Uiso 1 1 calc R . .
N2 N 0.29362(16) 0.88804(10) 0.91257(9) 0.0294(5) Uani 1 1 d . . .
C2 C 0.4076(2) 0.88547(13) 0.91350(12) 0.0341(6) Uani 1 1 d . . .
H2 H 0.4463 0.8453 0.9242 0.041 Uiso 1 1 calc R . .
N3 N -0.16330(16) 1.04407(9) 0.89852(9) 0.0259(5) Uani 1 1 d . . .
C3 C 0.43773(19) 1.06503(12) 0.87936(12) 0.0308(6) Uani 1 1 d . . .
N4 N -0.10313(16) 1.09914(10) 0.82739(8) 0.0251(4) Uani 1 1 d . . .
C4 C 0.4563(2) 1.10120(15) 0.92939(13) 0.0389(7) Uani 1 1 d . . .
C5 C 0.4952(3) 1.16862(16) 0.92577(16) 0.0522(9) Uani 1 1 d . . .
H5 H 0.5080 1.1939 0.9592 0.063 Uiso 1 1 calc R . .
C6 C 0.5153(3) 1.19901(15) 0.87447(18) 0.0586(10) Uani 1 1 d . . .
H6 H 0.5415 1.2448 0.8728 0.070 Uiso 1 1 calc R . .
C7 C 0.4973(3) 1.16293(16) 0.82574(16) 0.0504(9) Uani 1 1 d . . .
H7 H 0.5111 1.1842 0.7906 0.061 Uiso 1 1 calc R . .
C8 C 0.4590(2) 1.09524(14) 0.82721(13) 0.0371(7) Uani 1 1 d . . .
C9 C 0.4285(3) 1.07014(18) 0.98604(13) 0.0482(8) Uani 1 1 d . . .
H9 H 0.4022 1.0223 0.9793 0.058 Uiso 1 1 calc R . .
C10 C 0.5283(3) 1.0656(3) 1.02422(17) 0.0789(13) Uani 1 1 d . . .
H10A H 0.5829 1.0354 1.0071 0.118 Uiso 1 1 calc R . .
H10B H 0.5065 1.0470 1.0607 0.118 Uiso 1 1 calc R . .
H10C H 0.5594 1.1115 1.0293 0.118 Uiso 1 1 calc R . .
C11 C 0.3364(3) 1.1092(3) 1.01404(16) 0.0792(13) Uani 1 1 d . . .
H11A H 0.3594 1.1567 1.0207 0.119 Uiso 1 1 calc R . .
H11B H 0.3183 1.0874 1.0499 0.119 Uiso 1 1 calc R . .
H11C H 0.2721 1.1089 0.9896 0.119 Uiso 1 1 calc R . .
C12 C 0.4376(3) 1.05642(16) 0.77273(13) 0.0453(7) Uani 1 1 d . . .
H12 H 0.4272 1.0071 0.7829 0.054 Uiso 1 1 calc R . .
C13 C 0.5321(3) 1.0595(2) 0.73234(18) 0.0822(14) Uani 1 1 d . . .
H13A H 0.5184 1.0285 0.7008 0.123 Uiso 1 1 calc R . .
H13B H 0.5992 1.0457 0.7516 0.123 Uiso 1 1 calc R . .
H13C H 0.5402 1.1065 0.7183 0.123 Uiso 1 1 calc R . .
C14 C 0.3320(4) 1.0805(3) 0.74579(19) 0.0991(17) Uani 1 1 d . . .
H14A H 0.3422 1.1267 0.7306 0.149 Uiso 1 1 calc R . .
H14B H 0.2738 1.0812 0.7740 0.149 Uiso 1 1 calc R . .
H14C H 0.3120 1.0491 0.7154 0.149 Uiso 1 1 calc R . .
C15 C 0.2290(2) 0.83143(12) 0.93036(10) 0.0270(5) Uani 1 1 d . . .
C16 C 0.2081(2) 0.77731(12) 0.89301(11) 0.0301(6) Uani 1 1 d . . .
C17 C 0.1387(2) 0.72481(14) 0.90977(12) 0.0374(7) Uani 1 1 d . . .
H17 H 0.1246 0.6877 0.8850 0.045 Uiso 1 1 calc R . .
C18 C 0.0900(2) 0.72600(14) 0.96215(12) 0.0410(7) Uani 1 1 d . . .
H18 H 0.0419 0.6902 0.9730 0.049 Uiso 1 1 calc R . .
C19 C 0.1112(2) 0.77884(14) 0.99840(12) 0.0384(7) Uani 1 1 d . . .
H19 H 0.0777 0.7789 1.0344 0.046 Uiso 1 1 calc R . .
C20 C 0.1803(2) 0.83230(14) 0.98391(11) 0.0326(6) Uani 1 1 d . B .
C21 C 0.2548(3) 0.77806(13) 0.83388(11) 0.0401(7) Uani 1 1 d . . .
H21 H 0.3067 0.8175 0.8311 0.048 Uiso 1 1 calc R . .
C22 C 0.1646(3) 0.7891(3) 0.79125(15) 0.0887(15) Uani 1 1 d . . .
H22A H 0.1957 0.7890 0.7534 0.133 Uiso 1 1 calc R . .
H22B H 0.1290 0.8333 0.7983 0.133 Uiso 1 1 calc R . .
H22C H 0.1107 0.7522 0.7945 0.133 Uiso 1 1 calc R . .
C23 C 0.3172(4) 0.7133(2) 0.8211(2) 0.1009(16) Uani 1 1 d U . .
H23A H 0.3735 0.7063 0.8498 0.151 Uiso 1 1 calc R . .
H23B H 0.3518 0.7174 0.7842 0.151 Uiso 1 1 calc R . .
H23C H 0.2670 0.6742 0.8211 0.151 Uiso 1 1 calc R . .
C24 C 0.2045(3) 0.89026(16) 1.02506(12) 0.0435(7) Uani 1 1 d D . .
H24 H 0.2011 0.9341 1.0034 0.052 Uiso 1 1 calc R A 1
C25 C 0.1108(11) 0.8939(8) 1.0725(6) 0.080(4) Uani 0.324(7) 1 d PDU B 1
H25A H 0.1192 0.8552 1.0984 0.120 Uiso 0.324(7) 1 calc PR B 1
H25B H 0.0389 0.8916 1.0546 0.120 Uiso 0.324(7) 1 calc PR B 1
H25C H 0.1175 0.9370 1.0933 0.120 Uiso 0.324(7) 1 calc PR B 1
C26 C 0.3097(9) 0.8873(6) 1.0508(5) 0.055(3) Uani 0.324(7) 1 d PDU B 1
H26A H 0.3662 0.8941 1.0222 0.083 Uiso 0.324(7) 1 calc PR B 1
H26B H 0.3196 0.8424 1.0685 0.083 Uiso 0.324(7) 1 calc PR B 1
H26C H 0.3155 0.9234 1.0792 0.083 Uiso 0.324(7) 1 calc PR B 1
C27 C -0.0708(2) 1.05620(11) 0.86903(10) 0.0247(5) Uani 1 1 d . . .
C28 C -0.2511(2) 1.07925(12) 0.87627(11) 0.0320(6) Uani 1 1 d . . .
H28 H -0.3240 1.0790 0.8898 0.038 Uiso 1 1 calc R . .
C29 C -0.2130(2) 1.11396(14) 0.83159(12) 0.0325(6) Uani 1 1 d . . .
H29 H -0.2539 1.1431 0.8075 0.039 Uiso 1 1 calc R . .
C30 C -0.1677(2) 1.00462(13) 0.94989(11) 0.0297(6) Uani 1 1 d . . .
C31 C -0.1515(2) 1.03911(15) 1.00033(12) 0.0375(7) Uani 1 1 d . . .
C32 C -0.1602(3) 1.00123(17) 1.04990(13) 0.0486(8) Uani 1 1 d . . .
H32 H -0.1499 1.0231 1.0851 0.058 Uiso 1 1 calc R . .
C33 C -0.1836(3) 0.93206(18) 1.04773(14) 0.0542(9) Uani 1 1 d . . .
H33 H -0.1906 0.9070 1.0817 0.065 Uiso 1 1 calc R . .
C34 C -0.1971(3) 0.89884(16) 0.99740(14) 0.0488(8) Uani 1 1 d . . .
H34 H -0.2118 0.8510 0.9972 0.059 Uiso 1 1 calc R . .
C35 C -0.1894(2) 0.93402(14) 0.94634(12) 0.0351(6) Uani 1 1 d . . .
C36 C -0.1204(2) 1.11472(15) 1.00273(13) 0.0419(7) Uani 1 1 d . . .
H36 H -0.1334 1.1347 0.9647 0.050 Uiso 1 1 calc R . .
C37 C 0.0006(3) 1.1223(2) 1.0157(2) 0.0758(12) Uani 1 1 d . . .
H37A H 0.0210 1.1708 1.0140 0.114 Uiso 1 1 calc R . .
H37B H 0.0433 1.0964 0.9882 0.114 Uiso 1 1 calc R . .
H37C H 0.0155 1.1045 1.0534 0.114 Uiso 1 1 calc R . .
C38 C -0.1862(4) 1.1556(2) 1.0440(2) 0.0946(15) Uani 1 1 d U . .
H38A H -0.2627 1.1567 1.0320 0.142 Uiso 1 1 calc R . .
H38B H -0.1576 1.2025 1.0459 0.142 Uiso 1 1 calc R . .
H38C H -0.1812 1.1343 1.0812 0.142 Uiso 1 1 calc R . .
C39 C -0.1975(2) 0.89675(13) 0.89106(13) 0.0378(6) Uani 1 1 d . . .
H39 H -0.2217 0.9304 0.8619 0.045 Uiso 1 1 calc R . .
C40 C -0.0853(3) 0.86904(15) 0.87372(14) 0.0511(8) Uani 1 1 d . . .
H40A H -0.0342 0.9073 0.8692 0.077 Uiso 1 1 calc R . .
H40B H -0.0919 0.8443 0.8381 0.077 Uiso 1 1 calc R . .
H40C H -0.0581 0.8378 0.9028 0.077 Uiso 1 1 calc R . .
C41 C -0.2795(2) 0.83735(14) 0.89195(16) 0.0519(8) Uani 1 1 d . . .
H41A H -0.2508 0.8000 0.9152 0.078 Uiso 1 1 calc R . .
H41B H -0.2913 0.8207 0.8536 0.078 Uiso 1 1 calc R . .
H41C H -0.3490 0.8534 0.9076 0.078 Uiso 1 1 calc R . .
C42 C -0.0301(2) 1.12659(12) 0.78566(10) 0.0267(5) Uani 1 1 d . . .
C43 C 0.0304(2) 1.18528(13) 0.79892(11) 0.0345(6) Uani 1 1 d . . .
C44 C 0.0972(3) 1.21189(15) 0.75699(13) 0.0444(7) Uani 1 1 d . . .
H44 H 0.1396 1.2516 0.7646 0.053 Uiso 1 1 calc R . .
C45 C 0.1032(3) 1.18214(16) 0.70509(13) 0.0473(8) Uani 1 1 d . . .
H45 H 0.1476 1.2022 0.6768 0.057 Uiso 1 1 calc R . .
C46 C 0.0452(3) 1.12322(16) 0.69362(12) 0.0447(8) Uani 1 1 d . . .
H46 H 0.0520 1.1024 0.6577 0.054 Uiso 1 1 calc R . .
C47 C -0.0237(2) 1.09325(13) 0.73386(11) 0.0322(6) Uani 1 1 d . . .
C48 C 0.0276(3) 1.21809(15) 0.85659(12) 0.0480(8) Uani 1 1 d . . .
H48 H -0.0298 1.1950 0.8797 0.058 Uiso 1 1 calc R . .
C49 C 0.1393(4) 1.2089(2) 0.88555(18) 0.0891(14) Uani 1 1 d . . .
H49A H 0.1962 1.2307 0.8628 0.134 Uiso 1 1 calc R . .
H49B H 0.1553 1.1600 0.8895 0.134 Uiso 1 1 calc R . .
H49C H 0.1373 1.2303 0.9227 0.134 Uiso 1 1 calc R . .
C50 C 0.0024(5) 1.2937(2) 0.85322(19) 0.0947(15) Uani 1 1 d U . .
H50A H 0.0529 1.3157 0.8269 0.142 Uiso 1 1 calc R . .
H50B H 0.0107 1.3144 0.8904 0.142 Uiso 1 1 calc R . .
H50C H -0.0727 1.3001 0.8401 0.142 Uiso 1 1 calc R . .
C51 C -0.0802(3) 1.02581(15) 0.72276(11) 0.0434(7) Uani 1 1 d . . .
H51 H -0.1351 1.0184 0.7532 0.052 Uiso 1 1 calc R . .
C52 C -0.1401(3) 1.0246(2) 0.66707(14) 0.0683(10) Uani 1 1 d . . .
H52A H -0.0884 1.0337 0.6366 0.102 Uiso 1 1 calc R . .
H52B H -0.1971 1.0599 0.6671 0.102 Uiso 1 1 calc R . .
H52C H -0.1736 0.9795 0.6616 0.102 Uiso 1 1 calc R . .
C53 C 0.0035(4) 0.96736(18) 0.72578(19) 0.0806(13) Uani 1 1 d . . .
H53A H -0.0343 0.9232 0.7227 0.121 Uiso 1 1 calc R . .
H53B H 0.0424 0.9695 0.7617 0.121 Uiso 1 1 calc R . .
H53C H 0.0559 0.9720 0.6949 0.121 Uiso 1 1 calc R . .
C54 C 0.3857(3) 0.8717(2) 0.70880(16) 0.0652(10) Uani 1 1 d . . .
H54A H 0.3671 0.9007 0.7416 0.078 Uiso 1 1 calc R . .
H54B H 0.3697 0.8234 0.7185 0.078 Uiso 1 1 calc R . .
C55 C 0.3187(3) 0.8929(2) 0.65929(19) 0.0853(13) Uani 1 1 d . . .
H55A H 0.3319 0.9414 0.6511 0.128 Uiso 1 1 calc R . .
H55B H 0.2412 0.8860 0.6676 0.128 Uiso 1 1 calc R . .
H55C H 0.3392 0.8652 0.6267 0.128 Uiso 1 1 calc R . .
C56 C 0.5648(4) 0.8600(2) 0.74087(17) 0.0722(11) Uani 1 1 d . . .
H56A H 0.5532 0.8112 0.7504 0.087 Uiso 1 1 calc R . .
H56B H 0.5473 0.8880 0.7744 0.087 Uiso 1 1 calc R . .
C57 C 0.6808(4) 0.8713(3) 0.7242(2) 0.118(2) Uani 1 1 d . . .
H57A H 0.6977 0.8434 0.6912 0.177 Uiso 1 1 calc R . .
H57B H 0.7289 0.8581 0.7552 0.177 Uiso 1 1 calc R . .
H57C H 0.6920 0.9198 0.7153 0.177 Uiso 1 1 calc R . .
C25A C 0.1062(4) 0.9330(3) 1.0363(2) 0.0562(16) Uani 0.676(7) 1 d PDU B 2
H25D H 0.0528 0.9061 1.0576 0.084 Uiso 0.676(7) 1 calc PR B 2
H25E H 0.0738 0.9475 1.0006 0.084 Uiso 0.676(7) 1 calc PR B 2
H25F H 0.1273 0.9735 1.0581 0.084 Uiso 0.676(7) 1 calc PR B 2
C26A C 0.2563(5) 0.8635(3) 1.0789(2) 0.0532(15) Uani 0.676(7) 1 d PDU B 2
H26D H 0.3215 0.8366 1.0697 0.080 Uiso 0.676(7) 1 calc PR B 2
H26E H 0.2038 0.8345 1.0989 0.080 Uiso 0.676(7) 1 calc PR B 2
H26F H 0.2770 0.9023 1.1028 0.080 Uiso 0.676(7) 1 calc PR B 2

loop_
_atom_site_aniso_label
_atom_site_aniso_U_11
_atom_site_aniso_U_22
_atom_site_aniso_U_33
_atom_site_aniso_U_23
_atom_site_aniso_U_13
_atom_site_aniso_U_12
Ga1 0.01892(13) 0.02642(12) 0.04068(15) 0.00411(13) -0.00344(12) 0.00105(12)
Cu1 0.01970(15) 0.03051(14) 0.03647(16) 0.00721(16) -0.00081(13) 0.00314(13)
O1 0.0614(17) 0.0768(18) 0.0580(15) 0.0104(14) 0.0049(13) 0.0073(14)
N1 0.0205(10) 0.0273(10) 0.0435(12) 0.0011(10) 0.0002(10) 0.0014(8)
C1 0.0208(13) 0.0338(13) 0.0548(19) 0.0046(13) -0.0004(13) 0.0037(11)
N2 0.0201(11) 0.0281(10) 0.0401(12) 0.0032(10) -0.0020(9) 0.0002(9)
C2 0.0260(14) 0.0275(13) 0.0487(16) 0.0017(12) -0.0043(12) 0.0034(11)
N3 0.0220(11) 0.0236(10) 0.0321(12) 0.0012(8) 0.0020(9) 0.0021(8)
C3 0.0189(12) 0.0265(12) 0.0471(16) 0.0021(13) 0.0021(12) 0.0009(10)
N4 0.0235(11) 0.0259(10) 0.0258(11) 0.0030(8) -0.0022(9) 0.0007(8)
C4 0.0272(15) 0.0387(16) 0.0508(18) -0.0085(13) 0.0029(13) 0.0000(12)
C5 0.0398(19) 0.0367(17) 0.080(3) -0.0226(17) 0.0091(17) -0.0075(14)
C6 0.050(2) 0.0306(15) 0.095(3) -0.0049(19) 0.019(2) -0.0041(13)
C7 0.0432(19) 0.0355(17) 0.073(2) 0.0107(16) 0.0109(17) 0.0006(14)
C8 0.0252(15) 0.0337(15) 0.0523(18) 0.0032(13) 0.0036(13) 0.0012(12)
C9 0.0402(17) 0.060(2) 0.0443(17) -0.0103(15) 0.0021(15) -0.0036(16)
C10 0.059(2) 0.113(4) 0.065(3) 0.000(3) -0.009(2) 0.006(3)
C11 0.057(2) 0.126(4) 0.055(2) -0.008(2) 0.0182(19) 0.011(3)
C12 0.0412(18) 0.0481(17) 0.0465(18) 0.0064(14) 0.0041(14) -0.0015(14)
C13 0.078(3) 0.086(3) 0.082(3) -0.028(2) 0.041(2) -0.030(2)
C14 0.090(3) 0.133(4) 0.074(3) -0.018(3) -0.032(3) 0.035(3)
C15 0.0235(13) 0.0270(12) 0.0304(13) 0.0043(10) -0.0035(11) 0.0003(10)
C16 0.0326(14) 0.0269(12) 0.0309(14) 0.0016(11) -0.0010(11) -0.0009(10)
C17 0.0442(17) 0.0283(13) 0.0399(16) -0.0025(12) -0.0050(13) -0.0037(12)
C18 0.0424(18) 0.0392(15) 0.0415(16) 0.0125(13) -0.0010(14) -0.0114(14)
C19 0.0358(16) 0.0458(16) 0.0336(15) 0.0103(13) 0.0037(12) 0.0003(13)
C20 0.0323(15) 0.0335(14) 0.0321(14) 0.0043(12) -0.0070(12) 0.0039(12)
C21 0.0509(18) 0.0324(13) 0.0370(15) -0.0045(12) 0.0096(15) -0.0065(14)
C22 0.063(3) 0.163(5) 0.041(2) 0.013(2) -0.0039(19) -0.036(3)
C23 0.132(4) 0.076(3) 0.094(3) 0.008(2) 0.056(3) 0.030(3)
C24 0.059(2) 0.0411(16) 0.0309(15) -0.0030(13) -0.0096(14) 0.0058(15)
C25 0.081(6) 0.085(6) 0.074(6) -0.010(4) 0.003(4) -0.001(4)
C26 0.056(5) 0.058(5) 0.052(5) -0.005(4) -0.010(4) -0.007(4)
C27 0.0253(13) 0.0237(11) 0.0250(13) -0.0006(10) -0.0007(11) -0.0005(10)
C28 0.0178(12) 0.0358(12) 0.0426(15) 0.0021(12) 0.0011(13) 0.0056(11)
C29 0.0220(13) 0.0342(14) 0.0412(16) 0.0024(12) -0.0059(11) 0.0084(11)
C30 0.0210(13) 0.0341(14) 0.0340(14) 0.0059(11) 0.0075(11) 0.0030(10)
C31 0.0301(15) 0.0431(17) 0.0392(16) -0.0004(13) 0.0063(12) 0.0061(12)
C32 0.0481(19) 0.065(2) 0.0326(16) 0.0015(14) 0.0099(13) 0.0059(16)
C33 0.056(2) 0.062(2) 0.044(2) 0.0195(18) 0.0131(17) 0.0021(18)
C34 0.0488(19) 0.0420(17) 0.056(2) 0.0169(16) 0.0134(16) -0.0025(15)
C35 0.0264(14) 0.0313(14) 0.0477(17) 0.0084(13) 0.0056(13) 0.0002(12)
C36 0.0447(18) 0.0423(16) 0.0387(16) -0.0067(13) -0.0033(14) 0.0017(14)
C37 0.048(2) 0.065(3) 0.114(4) -0.011(2) -0.008(2) -0.0074(19)
C38 0.080(3) 0.075(2) 0.128(3) -0.039(2) 0.041(3) -0.005(2)
C39 0.0391(15) 0.0283(13) 0.0461(17) 0.0038(13) 0.0038(14) -0.0013(11)
C40 0.0437(18) 0.0483(17) 0.061(2) -0.0108(16) 0.0132(17) -0.0095(14)
C41 0.0377(17) 0.0367(15) 0.081(2) -0.0030(16) -0.0021(17) -0.0014(13)
C42 0.0259(13) 0.0280(13) 0.0263(13) 0.0055(11) -0.0016(10) 0.0058(11)
C43 0.0378(16) 0.0294(14) 0.0364(15) 0.0042(12) -0.0042(12) -0.0020(12)
C44 0.0456(18) 0.0389(15) 0.0488(18) 0.0099(14) 0.0012(15) -0.0085(14)
C45 0.0438(18) 0.0556(19) 0.0425(18) 0.0150(15) 0.0096(14) 0.0016(15)
C46 0.053(2) 0.0513(18) 0.0295(15) 0.0004(13) 0.0038(13) 0.0176(16)
C47 0.0350(15) 0.0342(14) 0.0274(14) 0.0012(11) -0.0033(12) 0.0108(12)
C48 0.071(2) 0.0390(16) 0.0342(16) -0.0023(13) -0.0051(15) -0.0150(16)
C49 0.099(3) 0.106(3) 0.063(3) 0.003(3) -0.038(3) -0.036(3)
C50 0.136(4) 0.074(2) 0.074(3) -0.017(2) -0.005(3) 0.018(3)
C51 0.0559(19) 0.0386(14) 0.0356(14) -0.0087(14) -0.0071(13) 0.0075(16)
C52 0.091(3) 0.059(2) 0.055(2) -0.008(2) -0.0287(19) 0.002(2)
C53 0.106(3) 0.040(2) 0.096(3) -0.018(2) -0.032(3) 0.023(2)
C54 0.064(3) 0.072(2) 0.059(2) -0.0041(19) 0.0152(19) -0.013(2)
C55 0.068(3) 0.103(3) 0.085(3) 0.013(3) 0.007(2) 0.008(3)
C56 0.086(3) 0.068(2) 0.062(2) 0.0015(19) -0.005(2) 0.008(2)
C57 0.080(4) 0.182(6) 0.093(4) 0.015(4) -0.005(3) 0.043(4)
C25A 0.062(3) 0.052(3) 0.055(3) -0.014(2) -0.009(2) 0.020(2)
C26A 0.060(3) 0.053(3) 0.046(3) -0.010(2) -0.018(2) 0.006(2)

loop_
_atom_type_symbol
_atom_type_description
_atom_type_scat_dispersion_real
_atom_type_scat_dispersion_imag
_atom_type_scat_source
C C 0.0033 0.0016 'International Tables Vol C Tables 4.2.6.8 and 6.1.1.4'
H H 0.0000 0.0000 'International Tables Vol C Tables 4.2.6.8 and 6.1.1.4'
N N 0.0061 0.0033 'International Tables Vol C Tables 4.2.6.8 and 6.1.1.4'
Cu Cu 0.3201 1.2651 'International Tables Vol C Tables 4.2.6.8 and 6.1.1.4'
Ga Ga 0.2307 1.6083 'International Tables Vol C Tables 4.2.6.8 and 6.1.1.4'
O O 0.0106 0.0060 'International Tables Vol C Tables 4.2.6.8 and 6.1.1.4'

loop_
_geom_angle_atom_site_label_1
_geom_angle_atom_site_label_2
_geom_angle_atom_site_label_3
_geom_angle
N2 Ga1 N1 85.59(9)
N2 Ga1 Cu1 132.94(6)
N1 Ga1 Cu1 141.40(6)
C27 Cu1 Ga1 177.14(7)
C54 O1 C56 112.5(3)
C1 N1 C3 119.6(2)
C1 N1 Ga1 110.97(16)
C3 N1 Ga1 126.40(15)
C2 C1 N1 116.6(2)
C2 N2 C15 121.5(2)
C2 N2 Ga1 111.13(16)
C15 N2 Ga1 127.29(16)
C1 C2 N2 115.7(2)
C27 N3 C28 111.4(2)
C27 N3 C30 124.3(2)
C28 N3 C30 124.0(2)
C8 C3 C4 120.8(2)
C8 C3 N1 119.8(3)
C4 C3 N1 119.3(3)
C27 N4 C29 111.2(2)
C27 N4 C42 123.5(2)
C29 N4 C42 125.3(2)
C5 C4 C3 118.3(3)
C5 C4 C9 120.3(3)
C3 C4 C9 121.2(3)
C6 C5 C4 121.2(3)
C7 C6 C5 120.0(3)
C6 C7 C8 121.0(3)
C3 C8 C7 118.7(3)
C3 C8 C12 121.0(2)
C7 C8 C12 120.3(3)
C11 C9 C4 110.9(3)
C11 C9 C10 111.2(3)
C4 C9 C10 112.0(3)
C13 C12 C14 111.8(3)
C13 C12 C8 113.1(3)
C14 C12 C8 110.7(3)
C16 C15 C20 120.4(2)
C16 C15 N2 119.7(2)
C20 C15 N2 119.7(2)
C17 C16 C15 118.9(2)
C17 C16 C21 120.2(2)
C15 C16 C21 120.8(2)
C18 C17 C16 120.7(3)
C19 C18 C17 120.0(3)
C18 C19 C20 121.6(3)
C19 C20 C15 118.4(3)
C19 C20 C24 121.0(3)
C15 C20 C24 120.6(2)
C23 C21 C22 110.7(3)
C23 C21 C16 111.7(3)
C22 C21 C16 110.4(3)
C26 C24 C25A 132.5(5)
C26 C24 C26A 41.3(5)
C25A C24 C26A 112.1(3)
C26 C24 C20 114.9(5)
C25A C24 C20 111.9(3)
C26A C24 C20 111.6(3)
C26 C24 C25 110.1(7)
C25A C24 C25 43.4(5)
C26A C24 C25 73.8(6)
C20 C24 C25 110.2(5)
N3 C27 N4 104.1(2)
N3 C27 Cu1 130.47(17)
N4 C27 Cu1 125.44(18)
C29 C28 N3 106.5(2)
C28 C29 N4 106.9(2)
C31 C30 C35 123.5(3)
C31 C30 N3 117.9(2)
C35 C30 N3 118.5(2)
C30 C31 C32 117.6(3)
C30 C31 C36 122.4(3)
C32 C31 C36 119.9(3)
C33 C32 C31 120.1(3)
C34 C33 C32 121.3(3)
C33 C34 C35 121.3(3)
C34 C35 C30 116.2(3)
C34 C35 C39 121.2(3)
C30 C35 C39 122.5(2)
C38 C36 C37 109.7(3)
C38 C36 C31 113.9(3)
C37 C36 C31 110.2(3)
C35 C39 C40 110.3(3)
C35 C39 C41 113.3(3)
C40 C39 C41 108.9(2)
C47 C42 C43 123.4(2)
C47 C42 N4 118.1(2)
C43 C42 N4 118.5(2)
C44 C43 C42 117.0(3)
C44 C43 C48 120.4(3)
C42 C43 C48 122.5(3)
C45 C44 C43 121.5(3)
C44 C45 C46 120.3(3)
C45 C46 C47 121.4(3)
C42 C47 C46 116.3(3)
C42 C47 C51 122.3(2)
C46 C47 C51 121.2(3)
C50 C48 C43 111.6(3)
C50 C48 C49 108.6(3)
C43 C48 C49 109.7(3)
C47 C51 C52 112.9(3)
C47 C51 C53 109.5(3)
C52 C51 C53 110.7(3)
O1 C54 C55 109.3(3)
O1 C56 C57 109.0(4)

loop_
_geom_bond_atom_site_label_1
_geom_bond_atom_site_label_2
_geom_bond_distance
Ga1 N2 1.891(2)
Ga1 N1 1.891(2)
Ga1 Cu1 2.2807(5)
Cu1 C27 1.911(2)
O1 C54 1.397(4)
O1 C56 1.411(4)
N1 C1 1.389(3)
N1 C3 1.422(3)
C1 C2 1.342(4)
N2 C2 1.398(3)
N2 C15 1.423(3)
N3 C27 1.354(3)
N3 C28 1.381(3)
N3 C30 1.447(3)
C3 C8 1.400(4)
C3 C4 1.404(4)
N4 C27 1.358(3)
N4 C29 1.380(3)
N4 C42 1.441(3)
C4 C5 1.402(4)
C4 C9 1.519(4)
C5 C6 1.381(5)
C6 C7 1.376(5)
C7 C8 1.402(4)
C8 C12 1.526(4)
C9 C11 1.516(5)
C9 C10 1.526(5)
C12 C13 1.507(4)
C12 C14 1.518(5)
C15 C16 1.405(3)
C15 C20 1.409(4)
C16 C17 1.389(4)
C16 C21 1.521(4)
C17 C18 1.384(4)
C18 C19 1.370(4)
C19 C20 1.387(4)
C20 C24 1.526(4)
C21 C23 1.507(5)
C21 C22 1.517(5)
C24 C26 1.428(10)
C24 C25A 1.489(5)
C24 C26A 1.524(5)
C24 C25 1.613(12)
C28 C29 1.345(4)
C30 C31 1.392(4)
C30 C35 1.405(3)
C31 C32 1.398(4)
C31 C36 1.524(4)
C32 C33 1.381(4)
C33 C34 1.373(5)
C34 C35 1.400(4)
C35 C39 1.508(4)
C36 C38 1.501(5)
C36 C37 1.522(5)
C39 C40 1.533(4)
C39 C41 1.534(4)
C42 C47 1.398(4)
C42 C43 1.400(4)
C43 C44 1.392(4)
C43 C48 1.517(4)
C44 C45 1.368(4)
C45 C46 1.379(4)
C46 C47 1.405(4)
C47 C51 1.509(4)
C48 C50 1.509(5)
C48 C49 1.542(5)
C51 C52 1.517(4)
C51 C53 1.535(4)
C54 C55 1.495(5)
C56 C57 1.491(6)
